data_4303334
loop_
_publ_author_name
'David V. Partyka'
'Nihal Deligonul'

_publ_section_title
;
Phosphine- and Carbene-Ligated Silver Acetate: Easily-Accessed Synthons for
Reactions with Silylated Nucleophiles
;
_journal_name_full 'Inorganic Chemistry'
_journal_page_first 9463
_journal_page_last 9475
_journal_paper_doi 10.1021/ic901371g
_journal_volume 48
_journal_year 2009
_chemical_formula_moiety 'C38 H66 Ag2 F6 O6 P2 S2'
_chemical_formula_sum 'C38 H66 Ag2 F6 O6 P2 S2'
_chemical_formula_weight 1074.71
_space_group_IT_number 14
_symmetry_cell_setting monoclinic
_symmetry_Int_Tables_number 14
_symmetry_space_group_name_Hall '-P 2yn'
_symmetry_space_group_name_H-M 'P 1 21/n 1'
_atom_sites_solution_hydrogens geom
_atom_sites_solution_primary direct
_atom_sites_solution_secondary difmap
_audit_creation_method SHELXL-97
_cell_angle_alpha 90.00
_cell_angle_beta 102.3020(10)
_cell_angle_gamma 90.00
_cell_formula_units_Z 4
_cell_length_a 15.8931(18)
_cell_length_b 10.9553(13)
_cell_length_c 26.347(3)
_cell_measurement_reflns_used 9947
_cell_measurement_temperature 100(2)
_cell_measurement_theta_max 27.96
_cell_measurement_theta_min 2.28
_cell_volume 4482.0(9)
_computing_cell_refinement 'Bruker SMART'
_computing_data_collection 'Bruker SMART'
_computing_data_reduction 'Bruker SAINT'
_computing_molecular_graphics 'Bruker SHELXTL'
_computing_publication_material 'Bruker SHELXTL'
_computing_structure_refinement 'SHELXL-97 (Sheldrick, 1997)'
_computing_structure_solution 'SHELXS-97 (Sheldrick, 1990)'
_diffrn_ambient_temperature 100(2)
_diffrn_measured_fraction_theta_full 0.996
_diffrn_measured_fraction_theta_max 0.996
_diffrn_measurement_device_type 'CCD area detector'
_diffrn_measurement_method 'phi and omega scans'
_diffrn_radiation_monochromator graphite
_diffrn_radiation_probe x-ray
_diffrn_radiation_type MoK\a
_diffrn_radiation_wavelength 0.71073
_diffrn_reflns_av_R_equivalents 0.0219
_diffrn_reflns_av_sigmaI/netI 0.0158
_diffrn_reflns_limit_h_max 20
_diffrn_reflns_limit_h_min -20
_diffrn_reflns_limit_k_max 14
_diffrn_reflns_limit_k_min -14
_diffrn_reflns_limit_l_max 34
_diffrn_reflns_limit_l_min -33
_diffrn_reflns_number 52365
_diffrn_reflns_theta_full 27.50
_diffrn_reflns_theta_max 27.50
_diffrn_reflns_theta_min 1.38
_diffrn_source 'fine-focus sealed tube'
_diffrn_standards_decay_% 0
_diffrn_standards_number 0
_exptl_absorpt_coefficient_mu 1.105
_exptl_absorpt_correction_T_max 0.7789
_exptl_absorpt_correction_T_min 0.5961
_exptl_absorpt_correction_type multi-scan
_exptl_absorpt_process_details 'AXScale in APEX 2 (Bruker, 2004)'
_exptl_crystal_colour colourless
_exptl_crystal_density_diffrn 1.593
_exptl_crystal_density_meas ?
_exptl_crystal_density_method .
_exptl_crystal_description irregular
_exptl_crystal_F_000 2208
_exptl_crystal_recrystallization_method 'Benzene/pentane (vapor diffusion)'
_exptl_crystal_size_max 0.52
_exptl_crystal_size_mid 0.27
_exptl_crystal_size_min 0.24
_refine_diff_density_max 2.869
_refine_diff_density_min -2.148
_refine_diff_density_rms 0.303
_refine_ls_extinction_method none
_refine_ls_goodness_of_fit_ref 1.189
_refine_ls_hydrogen_treatment constr
_refine_ls_matrix_type full
_refine_ls_number_parameters 505
_refine_ls_number_reflns 10240
_refine_ls_number_restraints 0
_refine_ls_restrained_S_all 1.189
_refine_ls_R_factor_all 0.0536
_refine_ls_R_factor_gt 0.0498
_refine_ls_shift/su_max 0.011
_refine_ls_shift/su_mean 0.000
_refine_ls_structure_factor_coef Fsqd
_refine_ls_weighting_details 'calc w=1/[\s^2^(Fo^2^)+(0.0405P)^2^+30.0144P] where P=(Fo^2^+2Fc^2^)/3'
_refine_ls_weighting_scheme calc
_refine_ls_wR_factor_gt 0.1276
_refine_ls_wR_factor_ref 0.1358
_reflns_number_gt 9465
_reflns_number_total 10240
_reflns_threshold_expression >2sigma(I)
_cod_data_source_file ic901371g_si_001_05.cif
_cod_data_source_block nd022709_0m
_cod_original_cell_volume 4482.1(9)
_cod_original_sg_symbol_H-M 'P 21/n'
_cod_database_code 4303334

loop_
_symmetry_equiv_pos_as_xyz
'x, y, z'
'-x+1/2, y+1/2, -z+1/2'
'-x, -y, -z'
'x-1/2, -y-1/2, z-1/2'

loop_
_atom_site_label
_atom_site_type_symbol
_atom_site_fract_x
_atom_site_fract_y
_atom_site_fract_z
_atom_site_U_iso_or_equiv
_atom_site_adp_type
_atom_site_occupancy
_atom_site_symmetry_multiplicity
_atom_site_calc_flag
_atom_site_refinement_flags
_atom_site_disorder_assembly
_atom_site_disorder_group
Ag1 Ag 0.567446(19) 0.46634(3) 0.206118(12) 0.01687(9) Uani 1 1 d . . .
Ag2 Ag 0.432624(19) 0.60350(3) 0.293450(12) 0.01913(9) Uani 1 1 d . . .
S1 S 0.62994(6) 0.48526(9) 0.33361(4) 0.01480(19) Uani 1 1 d . . .
S2 S 0.37231(6) 0.58279(10) 0.16448(4) 0.0160(2) Uani 1 1 d . . .
P1 P 0.64452(6) 0.37508(10) 0.14906(4) 0.0139(2) Uani 1 1 d . . .
P2 P 0.35265(7) 0.68228(12) 0.35159(4) 0.0202(2) Uani 1 1 d . . .
C27 C 0.6347(3) 0.4556(4) 0.08700(16) 0.0194(8) Uani 1 1 d . . .
H27 H 0.5834 0.4193 0.0631 0.023 Uiso 1 1 calc R . .
C31 C 0.5938(3) 0.6545(5) 0.03768(19) 0.0280(10) Uani 1 1 d . . .
H31A H 0.5391 0.6218 0.0169 0.034 Uiso 1 1 calc R . .
H31B H 0.5863 0.7432 0.0423 0.034 Uiso 1 1 calc R . .
C29 C 0.6882(4) 0.5002(5) 0.00596(19) 0.0304(11) Uani 1 1 d . . .
H29A H 0.7382 0.4918 -0.0107 0.037 Uiso 1 1 calc R . .
H29B H 0.6390 0.4566 -0.0159 0.037 Uiso 1 1 calc R . .
C30 C 0.6658(4) 0.6338(5) 0.0085(2) 0.0314(11) Uani 1 1 d . . .
H30A H 0.6477 0.6662 -0.0273 0.038 Uiso 1 1 calc R . .
H30B H 0.7177 0.6794 0.0260 0.038 Uiso 1 1 calc R . .
C32 C 0.6140(3) 0.5917(4) 0.09124(19) 0.0258(10) Uani 1 1 d . . .
H32A H 0.6638 0.6328 0.1137 0.031 Uiso 1 1 calc R . .
H32B H 0.5639 0.6004 0.1078 0.031 Uiso 1 1 calc R . .
C22 C 0.6410(3) 0.1551(4) 0.08965(17) 0.0199(8) Uani 1 1 d . . .
H22A H 0.7044 0.1501 0.1012 0.024 Uiso 1 1 calc R . .
H22B H 0.6277 0.2031 0.0571 0.024 Uiso 1 1 calc R . .
C21 C 0.6030(3) 0.2192(4) 0.13150(17) 0.0189(8) Uani 1 1 d . . .
H21 H 0.6196 0.1687 0.1637 0.023 Uiso 1 1 calc R . .
C24 C 0.5056(3) 0.0269(5) 0.06602(19) 0.0276(10) Uani 1 1 d . . .
H24A H 0.4856 0.0689 0.0323 0.033 Uiso 1 1 calc R . .
H24B H 0.4839 -0.0580 0.0623 0.033 Uiso 1 1 calc R . .
C23 C 0.6033(3) 0.0253(4) 0.07936(18) 0.0249(9) Uani 1 1 d . . .
H23A H 0.6248 -0.0119 0.0503 0.030 Uiso 1 1 calc R . .
H23B H 0.6232 -0.0257 0.1106 0.030 Uiso 1 1 calc R . .
C25 C 0.4697(3) 0.0912(4) 0.10741(19) 0.0249(9) Uani 1 1 d . . .
H25A H 0.4844 0.0439 0.1401 0.030 Uiso 1 1 calc R . .
H25B H 0.4061 0.0945 0.0966 0.030 Uiso 1 1 calc R . .
C26 C 0.5045(3) 0.2197(4) 0.11720(19) 0.0235(9) Uani 1 1 d . . .
H26A H 0.4818 0.2569 0.1458 0.028 Uiso 1 1 calc R . .
H26B H 0.4848 0.2698 0.0856 0.028 Uiso 1 1 calc R . .
C34 C 0.7953(3) 0.4852(4) 0.19901(17) 0.0194(8) Uani 1 1 d . . .
H34A H 0.7916 0.5398 0.1687 0.023 Uiso 1 1 calc R . .
H34B H 0.7594 0.5208 0.2217 0.023 Uiso 1 1 calc R . .
C35 C 0.8886(3) 0.4785(5) 0.22889(19) 0.0262(10) Uani 1 1 d . . .
H35A H 0.9258 0.4536 0.2049 0.031 Uiso 1 1 calc R . .
H35B H 0.9075 0.5604 0.2427 0.031 Uiso 1 1 calc R . .
C8 C 0.3486(4) 0.9062(5) 0.4073(2) 0.0302(11) Uani 1 1 d . . .
H8A H 0.3085 0.9407 0.3767 0.036 Uiso 1 1 calc R . .
H8B H 0.3133 0.8648 0.4289 0.036 Uiso 1 1 calc R . .
C5 C 0.5249(4) 0.9664(6) 0.4009(3) 0.0473(16) Uani 1 1 d . . .
H5A H 0.5672 0.9334 0.4309 0.057 Uiso 1 1 calc R . .
H5B H 0.5576 1.0103 0.3785 0.057 Uiso 1 1 calc R . .
C4 C 0.4794(4) 0.8615(5) 0.3707(2) 0.0396(14) Uani 1 1 d . . .
H4A H 0.4603 0.8874 0.3340 0.047 Uiso 1 1 calc R . .
H4B H 0.5214 0.7945 0.3715 0.047 Uiso 1 1 calc R . .
C7 C 0.3949(4) 1.0078(7) 0.4376(3) 0.060(2) Uani 1 1 d . . .
H7A H 0.3538 1.0759 0.4372 0.072 Uiso 1 1 calc R . .
H7B H 0.4136 0.9806 0.4741 0.072 Uiso 1 1 calc R . .
C6 C 0.4701(5) 1.0552(5) 0.4204(3) 0.0532(19) Uani 1 1 d . . .
H6A H 0.5064 1.0992 0.4499 0.064 Uiso 1 1 calc R . .
H6B H 0.4499 1.1158 0.3927 0.064 Uiso 1 1 calc R . .
C3 C 0.4032(4) 0.8118(7) 0.3885(3) 0.060(2) Uani 1 1 d . . .
H3 H 0.4315 0.7719 0.4219 0.072 Uiso 1 1 calc R . .
C16 C 0.2913(3) 0.6122(5) 0.44200(19) 0.0289(11) Uani 1 1 d . . .
H16A H 0.2356 0.6484 0.4244 0.035 Uiso 1 1 calc R . .
H16B H 0.3254 0.6760 0.4638 0.035 Uiso 1 1 calc R . .
C18 C 0.3479(5) 0.4283(6) 0.4958(3) 0.0534(18) Uani 1 1 d . . .
H18A H 0.3287 0.3531 0.5109 0.064 Uiso 1 1 calc R . .
H18B H 0.3864 0.4729 0.5242 0.064 Uiso 1 1 calc R . .
C20 C 0.4105(6) 0.4891(6) 0.4195(3) 0.067(3) Uani 1 1 d . . .
H20A H 0.4600 0.5401 0.4363 0.080 Uiso 1 1 calc R . .
H20B H 0.4260 0.4498 0.3889 0.080 Uiso 1 1 calc R . .
C15 C 0.3398(5) 0.5667(8) 0.4017(2) 0.058(2) Uani 1 1 d . . .
H15 H 0.2970 0.5092 0.3808 0.069 Uiso 1 1 calc R . .
C19 C 0.3992(4) 0.3919(5) 0.4564(2) 0.0351(12) Uani 1 1 d . . .
H19A H 0.4568 0.3643 0.4751 0.042 Uiso 1 1 calc R . .
H19B H 0.3704 0.3214 0.4364 0.042 Uiso 1 1 calc R . .
C17 C 0.2750(6) 0.5014(8) 0.4771(3) 0.063(2) Uani 1 1 d . . .
H17A H 0.2539 0.5338 0.5072 0.075 Uiso 1 1 calc R . .
H17B H 0.2290 0.4494 0.4568 0.075 Uiso 1 1 calc R . .
C10 C 0.1945(3) 0.6026(5) 0.29791(19) 0.0268(10) Uani 1 1 d . . .
H10A H 0.2292 0.5555 0.2777 0.032 Uiso 1 1 calc R . .
H10B H 0.1878 0.5522 0.3280 0.032 Uiso 1 1 calc R . .
C11 C 0.1057(3) 0.6276(7) 0.2637(2) 0.0448(16) Uani 1 1 d . . .
H11A H 0.0790 0.5494 0.2500 0.054 Uiso 1 1 calc R . .
H11B H 0.0684 0.6655 0.2850 0.054 Uiso 1 1 calc R . .
O1 O 0.55114(19) 0.4735(3) 0.29250(11) 0.0181(6) Uani 1 1 d . . .
O2 O 0.44889(18) 0.5996(3) 0.20679(11) 0.0187(6) Uani 1 1 d . . .
O5 O 0.3840(2) 0.4903(3) 0.12811(13) 0.0263(7) Uani 1 1 d . . .
O6 O 0.2932(2) 0.5827(3) 0.18250(13) 0.0258(7) Uani 1 1 d . . .
O3 O 0.7073(2) 0.4849(3) 0.31395(13) 0.0246(7) Uani 1 1 d . . .
O4 O 0.6220(2) 0.5744(3) 0.37192(13) 0.0270(7) Uani 1 1 d . . .
C1 C 0.6337(3) 0.3391(5) 0.3667(2) 0.0287(10) Uani 1 1 d . . .
C2 C 0.3682(3) 0.7260(5) 0.12880(19) 0.0261(10) Uani 1 1 d . . .
F3 F 0.5671(2) 0.3241(3) 0.38913(14) 0.0419(8) Uani 1 1 d . . .
F4 F 0.4393(2) 0.7434(3) 0.11116(15) 0.0478(9) Uani 1 1 d . . .
F6 F 0.3585(2) 0.8206(3) 0.15846(14) 0.0407(8) Uani 1 1 d . . .
F1 F 0.6326(2) 0.2480(3) 0.33371(16) 0.0466(9) Uani 1 1 d . . .
F5 F 0.3018(2) 0.7241(3) 0.08839(13) 0.0464(9) Uani 1 1 d . . .
F2 F 0.7054(2) 0.3301(4) 0.40311(15) 0.0560(11) Uani 1 1 d . . .
C33 C 0.7593(2) 0.3594(4) 0.18014(15) 0.0145(7) Uani 1 1 d . . .
H33 H 0.7913 0.3275 0.1541 0.017 Uiso 1 1 calc R . .
C38 C 0.7696(3) 0.2698(4) 0.22571(16) 0.0196(8) Uani 1 1 d . . .
H38A H 0.7497 0.1877 0.2126 0.024 Uiso 1 1 calc R . .
H38B H 0.7336 0.2968 0.2500 0.024 Uiso 1 1 calc R . .
C36 C 0.8992(3) 0.3881(5) 0.27358(19) 0.0283(10) Uani 1 1 d . . .
H36A H 0.8681 0.4185 0.2998 0.034 Uiso 1 1 calc R . .
H36B H 0.9610 0.3809 0.2904 0.034 Uiso 1 1 calc R . .
C37 C 0.8643(3) 0.2630(5) 0.25445(19) 0.0271(10) Uani 1 1 d . . .
H37A H 0.8695 0.2071 0.2845 0.033 Uiso 1 1 calc R . .
H37B H 0.8992 0.2293 0.2308 0.033 Uiso 1 1 calc R . .
C9 C 0.2424(3) 0.7205(4) 0.31771(16) 0.0170(8) Uani 1 1 d . . .
H9 H 0.2120 0.7622 0.3424 0.020 Uiso 1 1 calc R . .
C28 C 0.7095(3) 0.4422(5) 0.05920(17) 0.0219(9) Uani 1 1 d . . .
H28A H 0.7616 0.4813 0.0802 0.026 Uiso 1 1 calc R . .
H28B H 0.7223 0.3545 0.0557 0.026 Uiso 1 1 calc R . .
C14 C 0.2451(3) 0.8054(5) 0.27206(18) 0.0276(10) Uani 1 1 d . . .
H14A H 0.2718 0.8838 0.2855 0.033 Uiso 1 1 calc R . .
H14B H 0.2815 0.7682 0.2500 0.033 Uiso 1 1 calc R . .
C13 C 0.1560(4) 0.8296(6) 0.2392(2) 0.0484(17) Uani 1 1 d . . .
H13A H 0.1608 0.8822 0.2095 0.058 Uiso 1 1 calc R . .
H13B H 0.1210 0.8734 0.2603 0.058 Uiso 1 1 calc R . .
C12 C 0.1113(3) 0.7106(6) 0.2192(2) 0.0437(16) Uani 1 1 d . . .
H12A H 0.0527 0.7284 0.1989 0.052 Uiso 1 1 calc R . .
H12B H 0.1439 0.6697 0.1959 0.052 Uiso 1 1 calc R . .

loop_
_atom_site_aniso_label
_atom_site_aniso_U_11
_atom_site_aniso_U_22
_atom_site_aniso_U_33
_atom_site_aniso_U_23
_atom_site_aniso_U_13
_atom_site_aniso_U_12
Ag1 0.01464(15) 0.02193(17) 0.01523(15) -0.00413(11) 0.00586(11) 0.00164(11)
Ag2 0.01435(15) 0.02685(18) 0.01738(16) -0.00703(12) 0.00602(11) 0.00183(12)
S1 0.0150(4) 0.0170(5) 0.0122(4) 0.0002(4) 0.0025(3) 0.0020(4)
S2 0.0150(4) 0.0189(5) 0.0137(4) 0.0007(4) 0.0018(4) 0.0037(4)
P1 0.0116(4) 0.0195(5) 0.0104(4) -0.0015(4) 0.0022(3) 0.0024(4)
P2 0.0125(5) 0.0339(6) 0.0135(5) -0.0076(4) 0.0011(4) 0.0062(4)
C27 0.019(2) 0.026(2) 0.0129(18) 0.0019(16) 0.0032(15) 0.0009(17)
C31 0.031(2) 0.027(2) 0.024(2) 0.0089(19) 0.0013(19) 0.001(2)
C29 0.036(3) 0.037(3) 0.020(2) 0.001(2) 0.010(2) -0.005(2)
C30 0.042(3) 0.028(3) 0.025(2) 0.006(2) 0.008(2) -0.008(2)
C32 0.034(3) 0.021(2) 0.024(2) 0.0044(18) 0.0084(19) 0.0023(19)
C22 0.023(2) 0.019(2) 0.019(2) -0.0017(16) 0.0078(16) 0.0023(17)
C21 0.0181(19) 0.020(2) 0.018(2) -0.0037(16) 0.0038(16) -0.0008(16)
C24 0.031(2) 0.025(2) 0.026(2) -0.0055(19) 0.0051(19) -0.009(2)
C23 0.030(2) 0.023(2) 0.022(2) -0.0063(18) 0.0064(18) 0.0000(19)
C25 0.019(2) 0.025(2) 0.030(2) -0.0062(19) 0.0016(18) -0.0047(18)
C26 0.021(2) 0.020(2) 0.031(2) -0.0032(18) 0.0094(18) -0.0015(17)
C34 0.0172(19) 0.020(2) 0.020(2) -0.0022(16) 0.0019(16) -0.0032(16)
C35 0.014(2) 0.035(3) 0.027(2) -0.010(2) 0.0002(17) -0.0038(18)
C8 0.040(3) 0.026(2) 0.027(2) 0.000(2) 0.015(2) 0.008(2)
C5 0.024(3) 0.054(4) 0.059(4) -0.024(3) -0.002(3) -0.005(3)
C4 0.049(3) 0.032(3) 0.047(3) -0.012(2) 0.031(3) -0.013(3)
C7 0.027(3) 0.070(5) 0.076(5) -0.053(4) -0.005(3) 0.008(3)
C6 0.094(6) 0.023(3) 0.052(4) -0.006(3) 0.038(4) -0.016(3)
C3 0.019(2) 0.080(5) 0.082(5) -0.063(4) 0.013(3) -0.011(3)
C16 0.023(2) 0.043(3) 0.022(2) -0.010(2) 0.0104(18) -0.004(2)
C18 0.081(5) 0.041(3) 0.049(4) 0.004(3) 0.037(4) -0.010(3)
C20 0.101(6) 0.036(3) 0.088(6) 0.024(4) 0.076(5) 0.028(4)
C15 0.074(5) 0.079(5) 0.029(3) 0.026(3) 0.034(3) 0.050(4)
C19 0.040(3) 0.040(3) 0.022(2) -0.001(2) 0.000(2) -0.004(2)
C17 0.080(5) 0.076(5) 0.042(4) 0.004(4) 0.034(4) 0.001(4)
C10 0.026(2) 0.031(3) 0.023(2) -0.0046(19) 0.0053(18) -0.011(2)
C11 0.017(2) 0.078(5) 0.040(3) -0.028(3) 0.007(2) -0.017(3)
O1 0.0157(14) 0.0254(16) 0.0125(13) -0.0013(12) 0.0015(11) 0.0053(12)
O2 0.0142(13) 0.0270(16) 0.0144(14) -0.0001(12) 0.0017(11) 0.0054(12)
O5 0.0308(17) 0.0260(17) 0.0202(16) -0.0060(13) 0.0013(13) 0.0082(14)
O6 0.0145(14) 0.0344(19) 0.0289(17) 0.0028(14) 0.0054(13) 0.0022(13)
O3 0.0174(15) 0.0327(18) 0.0250(16) 0.0022(14) 0.0073(12) 0.0014(13)
O4 0.0301(17) 0.0294(18) 0.0213(16) -0.0104(14) 0.0046(13) 0.0013(14)
C1 0.026(2) 0.027(2) 0.031(2) 0.013(2) 0.0000(19) 0.0032(19)
C2 0.025(2) 0.024(2) 0.029(2) 0.0060(19) 0.0068(19) 0.0086(19)
F3 0.0407(18) 0.0416(19) 0.0473(19) 0.0225(16) 0.0181(15) -0.0023(15)
F4 0.047(2) 0.045(2) 0.062(2) 0.0303(18) 0.0338(18) 0.0152(16)
F6 0.0469(19) 0.0214(15) 0.054(2) -0.0030(14) 0.0120(16) 0.0110(14)
F1 0.047(2) 0.0172(15) 0.076(3) 0.0009(16) 0.0158(18) 0.0047(14)
F5 0.051(2) 0.044(2) 0.0349(18) 0.0133(15) -0.0110(15) 0.0161(17)
F2 0.0381(19) 0.063(3) 0.056(2) 0.037(2) -0.0144(16) 0.0057(18)
C33 0.0117(17) 0.0180(19) 0.0136(18) -0.0018(15) 0.0021(14) 0.0023(15)
C38 0.020(2) 0.019(2) 0.018(2) 0.0008(16) -0.0007(16) 0.0039(16)
C36 0.019(2) 0.037(3) 0.024(2) -0.011(2) -0.0053(17) 0.0051(19)
C37 0.025(2) 0.027(2) 0.025(2) 0.0004(19) -0.0059(18) 0.0102(19)
C9 0.0121(18) 0.023(2) 0.0154(18) -0.0048(16) 0.0019(14) -0.0004(15)
C28 0.019(2) 0.029(2) 0.019(2) -0.0016(18) 0.0080(16) 0.0003(18)
C14 0.037(3) 0.022(2) 0.022(2) 0.0017(18) -0.0007(19) 0.004(2)
C13 0.058(4) 0.043(3) 0.032(3) -0.007(3) -0.018(3) 0.030(3)
C12 0.023(2) 0.070(4) 0.030(3) -0.024(3) -0.012(2) 0.022(3)

loop_
_atom_type_symbol
_atom_type_description
_atom_type_scat_dispersion_real
_atom_type_scat_dispersion_imag
_atom_type_scat_source
C C 0.0033 0.0016 'International Tables Vol C Tables 4.2.6.8 and 6.1.1.4'
H H 0.0000 0.0000 'International Tables Vol C Tables 4.2.6.8 and 6.1.1.4'
O O 0.0106 0.0060 'International Tables Vol C Tables 4.2.6.8 and 6.1.1.4'
F F 0.0171 0.0103 'International Tables Vol C Tables 4.2.6.8 and 6.1.1.4'
P P 0.1023 0.0942 'International Tables Vol C Tables 4.2.6.8 and 6.1.1.4'
S S 0.1246 0.1234 'International Tables Vol C Tables 4.2.6.8 and 6.1.1.4'
Ag Ag -0.8971 1.1015 'International Tables Vol C Tables 4.2.6.8 and 6.1.1.4'

loop_
_geom_angle_atom_site_label_1
_geom_angle_atom_site_label_2
_geom_angle_atom_site_label_3
_geom_angle
_geom_angle_site_symmetry_1
_geom_angle_site_symmetry_3
_geom_angle_publ_flag
O1 Ag1 P1 144.44(8) . . ?
O1 Ag1 O2 73.84(10) . . ?
P1 Ag1 O2 141.57(8) . . ?
O2 Ag2 P2 145.57(8) . . ?
O2 Ag2 O1 74.12(10) . . ?
P2 Ag2 O1 140.30(8) . . ?
O4 S1 O3 118.0(2) . . ?
O4 S1 O1 112.91(19) . . ?
O3 S1 O1 113.18(19) . . ?
O4 S1 C1 105.2(2) . . ?
O3 S1 C1 103.1(2) . . ?
O1 S1 C1 102.2(2) . . ?
O5 S2 O6 117.9(2) . . ?
O5 S2 O2 112.94(19) . . ?
O6 S2 O2 112.92(19) . . ?
O5 S2 C2 105.0(2) . . ?
O6 S2 C2 103.5(2) . . ?
O2 S2 C2 102.4(2) . . ?
C27 P1 C33 109.23(19) . . ?
C27 P1 C21 105.2(2) . . ?
C33 P1 C21 106.97(19) . . ?
C27 P1 Ag1 114.04(15) . . ?
C33 P1 Ag1 110.89(13) . . ?
C21 P1 Ag1 110.14(14) . . ?
C3 P2 C9 110.5(3) . . ?
C3 P2 C15 104.7(4) . . ?
C9 P2 C15 105.1(3) . . ?
C3 P2 Ag2 113.5(2) . . ?
C9 P2 Ag2 111.02(14) . . ?
C15 P2 Ag2 111.5(2) . . ?
C28 C27 C32 109.1(4) . . ?
C28 C27 P1 116.9(3) . . ?
C32 C27 P1 112.4(3) . . ?
C28 C27 H27 105.9 . . ?
C32 C27 H27 105.9 . . ?
P1 C27 H27 105.9 . . ?
C30 C31 C32 111.2(4) . . ?
C30 C31 H31A 109.4 . . ?
C32 C31 H31A 109.4 . . ?
C30 C31 H31B 109.4 . . ?
C32 C31 H31B 109.4 . . ?
H31A C31 H31B 108.0 . . ?
C30 C29 C28 112.0(4) . . ?
C30 C29 H29A 109.2 . . ?
C28 C29 H29A 109.2 . . ?
C30 C29 H29B 109.2 . . ?
C28 C29 H29B 109.2 . . ?
H29A C29 H29B 107.9 . . ?
C29 C30 C31 112.1(4) . . ?
C29 C30 H30A 109.2 . . ?
C31 C30 H30A 109.2 . . ?
C29 C30 H30B 109.2 . . ?
C31 C30 H30B 109.2 . . ?
H30A C30 H30B 107.9 . . ?
C27 C32 C31 111.9(4) . . ?
C27 C32 H32A 109.2 . . ?
C31 C32 H32A 109.2 . . ?
C27 C32 H32B 109.2 . . ?
C31 C32 H32B 109.2 . . ?
H32A C32 H32B 107.9 . . ?
C21 C22 C23 110.5(4) . . ?
C21 C22 H22A 109.6 . . ?
C23 C22 H22A 109.6 . . ?
C21 C22 H22B 109.6 . . ?
C23 C22 H22B 109.6 . . ?
H22A C22 H22B 108.1 . . ?
C26 C21 C22 111.3(4) . . ?
C26 C21 P1 110.5(3) . . ?
C22 C21 P1 115.3(3) . . ?
C26 C21 H21 106.4 . . ?
C22 C21 H21 106.4 . . ?
P1 C21 H21 106.4 . . ?
C25 C24 C23 111.4(4) . . ?
C25 C24 H24A 109.4 . . ?
C23 C24 H24A 109.4 . . ?
C25 C24 H24B 109.4 . . ?
C23 C24 H24B 109.4 . . ?
H24A C24 H24B 108.0 . . ?
C24 C23 C22 111.7(4) . . ?
C24 C23 H23A 109.3 . . ?
C22 C23 H23A 109.3 . . ?
C24 C23 H23B 109.3 . . ?
C22 C23 H23B 109.3 . . ?
H23A C23 H23B 107.9 . . ?
C24 C25 C26 112.1(4) . . ?
C24 C25 H25A 109.2 . . ?
C26 C25 H25A 109.2 . . ?
C24 C25 H25B 109.2 . . ?
C26 C25 H25B 109.2 . . ?
H25A C25 H25B 107.9 . . ?
C25 C26 C21 110.9(4) . . ?
C25 C26 H26A 109.5 . . ?
C21 C26 H26A 109.5 . . ?
C25 C26 H26B 109.5 . . ?
C21 C26 H26B 109.5 . . ?
H26A C26 H26B 108.1 . . ?
C35 C34 C33 112.2(4) . . ?
C35 C34 H34A 109.2 . . ?
C33 C34 H34A 109.2 . . ?
C35 C34 H34B 109.2 . . ?
C33 C34 H34B 109.2 . . ?
H34A C34 H34B 107.9 . . ?
C36 C35 C34 111.4(4) . . ?
C36 C35 H35A 109.3 . . ?
C34 C35 H35A 109.3 . . ?
C36 C35 H35B 109.3 . . ?
C34 C35 H35B 109.3 . . ?
H35A C35 H35B 108.0 . . ?
C7 C8 C3 116.3(5) . . ?
C7 C8 H8A 108.2 . . ?
C3 C8 H8A 108.2 . . ?
C7 C8 H8B 108.2 . . ?
C3 C8 H8B 108.2 . . ?
H8A C8 H8B 107.4 . . ?
C6 C5 C4 116.1(5) . . ?
C6 C5 H5A 108.3 . . ?
C4 C5 H5A 108.3 . . ?
C6 C5 H5B 108.3 . . ?
C4 C5 H5B 108.3 . . ?
H5A C5 H5B 107.4 . . ?
C3 C4 C5 116.5(5) . . ?
C3 C4 H4A 108.2 . . ?
C5 C4 H4A 108.2 . . ?
C3 C4 H4B 108.2 . . ?
C5 C4 H4B 108.2 . . ?
H4A C4 H4B 107.3 . . ?
C6 C7 C8 116.6(6) . . ?
C6 C7 H7A 108.1 . . ?
C8 C7 H7A 108.1 . . ?
C6 C7 H7B 108.1 . . ?
C8 C7 H7B 108.1 . . ?
H7A C7 H7B 107.3 . . ?
C7 C6 C5 117.3(6) . . ?
C7 C6 H6A 108.0 . . ?
C5 C6 H6A 108.0 . . ?
C7 C6 H6B 108.0 . . ?
C5 C6 H6B 108.0 . . ?
H6A C6 H6B 107.2 . . ?
C4 C3 C8 114.7(6) . . ?
C4 C3 P2 114.4(4) . . ?
C8 C3 P2 119.7(4) . . ?
C4 C3 H3 101.2 . . ?
C8 C3 H3 101.2 . . ?
P2 C3 H3 101.2 . . ?
C15 C16 C17 109.1(5) . . ?
C15 C16 H16A 109.9 . . ?
C17 C16 H16A 109.9 . . ?
C15 C16 H16B 109.9 . . ?
C17 C16 H16B 109.9 . . ?
H16A C16 H16B 108.3 . . ?
C17 C18 C19 115.9(6) . . ?
C17 C18 H18A 108.3 . . ?
C19 C18 H18A 108.3 . . ?
C17 C18 H18B 108.3 . . ?
C19 C18 H18B 108.3 . . ?
H18A C18 H18B 107.4 . . ?
C15 C20 C19 117.0(6) . . ?
C15 C20 H20A 108.0 . . ?
C19 C20 H20A 108.0 . . ?
C15 C20 H20B 108.0 . . ?
C19 C20 H20B 108.0 . . ?
H20A C20 H20B 107.3 . . ?
C20 C15 C16 116.8(5) . . ?
C20 C15 P2 116.4(5) . . ?
C16 C15 P2 114.7(5) . . ?
C20 C15 H15 101.7 . . ?
C16 C15 H15 101.7 . . ?
P2 C15 H15 101.7 . . ?
C20 C19 C18 115.0(5) . . ?
C20 C19 H19A 108.5 . . ?
C18 C19 H19A 108.5 . . ?
C20 C19 H19B 108.5 . . ?
C18 C19 H19B 108.5 . . ?
H19A C19 H19B 107.5 . . ?
C18 C17 C16 114.6(6) . . ?
C18 C17 H17A 108.6 . . ?
C16 C17 H17A 108.6 . . ?
C18 C17 H17B 108.6 . . ?
C16 C17 H17B 108.6 . . ?
H17A C17 H17B 107.6 . . ?
C11 C10 C9 112.3(5) . . ?
C11 C10 H10A 109.1 . . ?
C9 C10 H10A 109.1 . . ?
C11 C10 H10B 109.1 . . ?
C9 C10 H10B 109.1 . . ?
H10A C10 H10B 107.9 . . ?
C12 C11 C10 111.5(4) . . ?
C12 C11 H11A 109.3 . . ?
C10 C11 H11A 109.3 . . ?
C12 C11 H11B 109.3 . . ?
C10 C11 H11B 109.3 . . ?
H11A C11 H11B 108.0 . . ?
S1 O1 Ag1 117.57(16) . . ?
S1 O1 Ag2 119.51(17) . . ?
Ag1 O1 Ag2 106.45(11) . . ?
S2 O2 Ag2 119.45(17) . . ?
S2 O2 Ag1 116.30(17) . . ?
Ag2 O2 Ag1 105.58(11) . . ?
F1 C1 F2 108.0(4) . . ?
F1 C1 F3 107.4(4) . . ?
F2 C1 F3 108.2(4) . . ?
F1 C1 S1 110.8(4) . . ?
F2 C1 S1 110.3(4) . . ?
F3 C1 S1 112.0(3) . . ?
F4 C2 F6 108.0(4) . . ?
F4 C2 F5 108.2(4) . . ?
F6 C2 F5 108.2(4) . . ?
F4 C2 S2 111.4(3) . . ?
F6 C2 S2 111.4(3) . . ?
F5 C2 S2 109.6(4) . . ?
C34 C33 C38 110.6(3) . . ?
C34 C33 P1 109.0(3) . . ?
C38 C33 P1 109.7(3) . . ?
C34 C33 H33 109.2 . . ?
C38 C33 H33 109.2 . . ?
P1 C33 H33 109.2 . . ?
C33 C38 C37 110.3(4) . . ?
C33 C38 H38A 109.6 . . ?
C37 C38 H38A 109.6 . . ?
C33 C38 H38B 109.6 . . ?
C37 C38 H38B 109.6 . . ?
H38A C38 H38B 108.1 . . ?
C35 C36 C37 110.9(4) . . ?
C35 C36 H36A 109.5 . . ?
C37 C36 H36A 109.5 . . ?
C35 C36 H36B 109.5 . . ?
C37 C36 H36B 109.5 . . ?
H36A C36 H36B 108.0 . . ?
C36 C37 C38 111.7(4) . . ?
C36 C37 H37A 109.3 . . ?
C38 C37 H37A 109.3 . . ?
C36 C37 H37B 109.3 . . ?
C38 C37 H37B 109.3 . . ?
H37A C37 H37B 107.9 . . ?
C14 C9 C10 109.9(4) . . ?
C14 C9 P2 109.7(3) . . ?
C10 C9 P2 109.1(3) . . ?
C14 C9 H9 109.4 . . ?
C10 C9 H9 109.4 . . ?
P2 C9 H9 109.4 . . ?
C29 C28 C27 111.1(4) . . ?
C29 C28 H28A 109.4 . . ?
C27 C28 H28A 109.4 . . ?
C29 C28 H28B 109.4 . . ?
C27 C28 H28B 109.4 . . ?
H28A C28 H28B 108.0 . . ?
C13 C14 C9 112.1(5) . . ?
C13 C14 H14A 109.2 . . ?
C9 C14 H14A 109.2 . . ?
C13 C14 H14B 109.2 . . ?
C9 C14 H14B 109.2 . . ?
H14A C14 H14B 107.9 . . ?
C14 C13 C12 111.0(4) . . ?
C14 C13 H13A 109.4 . . ?
C12 C13 H13A 109.4 . . ?
C14 C13 H13B 109.4 . . ?
C12 C13 H13B 109.4 . . ?
H13A C13 H13B 108.0 . . ?
C11 C12 C13 110.4(5) . . ?
C11 C12 H12A 109.6 . . ?
C13 C12 H12A 109.6 . . ?
C11 C12 H12B 109.6 . . ?
C13 C12 H12B 109.6 . . ?
H12A C12 H12B 108.1 . . ?

loop_
_geom_bond_atom_site_label_1
_geom_bond_atom_site_label_2
_geom_bond_distance
_geom_bond_site_symmetry_2
_geom_bond_publ_flag
Ag1 O1 2.346(3) . ?
Ag1 P1 2.3548(10) . ?
Ag1 O2 2.387(3) . ?
Ag2 O2 2.352(3) . ?
Ag2 P2 2.3530(11) . ?
Ag2 O1 2.366(3) . ?
S1 O4 1.429(3) . ?
S1 O3 1.432(3) . ?
S1 O1 1.477(3) . ?
S1 C1 1.818(5) . ?
S2 O5 1.434(3) . ?
S2 O6 1.435(3) . ?
S2 O2 1.476(3) . ?
S2 C2 1.823(5) . ?
P1 C27 1.835(4) . ?
P1 C33 1.842(4) . ?
P1 C21 1.854(4) . ?
P2 C3 1.810(6) . ?
P2 C9 1.837(4) . ?
P2 C15 1.871(7) . ?
C27 C28 1.532(6) . ?
C27 C32 1.536(6) . ?
C27 H27 1.0000 . ?
C31 C30 1.526(7) . ?
C31 C32 1.541(6) . ?
C31 H31A 0.9900 . ?
C31 H31B 0.9900 . ?
C29 C30 1.510(8) . ?
C29 C28 1.512(6) . ?
C29 H29A 0.9900 . ?
C29 H29B 0.9900 . ?
C30 H30A 0.9900 . ?
C30 H30B 0.9900 . ?
C32 H32A 0.9900 . ?
C32 H32B 0.9900 . ?
C22 C21 1.536(6) . ?
C22 C23 1.544(6) . ?
C22 H22A 0.9900 . ?
C22 H22B 0.9900 . ?
C21 C26 1.529(6) . ?
C21 H21 1.0000 . ?
C24 C25 1.509(7) . ?
C24 C23 1.516(7) . ?
C24 H24A 0.9900 . ?
C24 H24B 0.9900 . ?
C23 H23A 0.9900 . ?
C23 H23B 0.9900 . ?
C25 C26 1.514(6) . ?
C25 H25A 0.9900 . ?
C25 H25B 0.9900 . ?
C26 H26A 0.9900 . ?
C26 H26B 0.9900 . ?
C34 C35 1.526(6) . ?
C34 C33 1.533(6) . ?
C34 H34A 0.9900 . ?
C34 H34B 0.9900 . ?
C35 C36 1.520(7) . ?
C35 H35A 0.9900 . ?
C35 H35B 0.9900 . ?
C8 C7 1.472(8) . ?
C8 C3 1.500(7) . ?
C8 H8A 0.9900 . ?
C8 H8B 0.9900 . ?
C5 C6 1.469(9) . ?
C5 C4 1.494(8) . ?
C5 H5A 0.9900 . ?
C5 H5B 0.9900 . ?
C4 C3 1.492(8) . ?
C4 H4A 0.9900 . ?
C4 H4B 0.9900 . ?
C7 C6 1.461(10) . ?
C7 H7A 0.9900 . ?
C7 H7B 0.9900 . ?
C6 H6A 0.9900 . ?
C6 H6B 0.9900 . ?
C3 H3 1.0000 . ?
C16 C15 1.524(7) . ?
C16 C17 1.581(9) . ?
C16 H16A 0.9900 . ?
C16 H16B 0.9900 . ?
C18 C17 1.407(11) . ?
C18 C19 1.503(8) . ?
C18 H18A 0.9900 . ?
C18 H18B 0.9900 . ?
C20 C15 1.408(9) . ?
C20 C19 1.479(8) . ?
C20 H20A 0.9900 . ?
C20 H20B 0.9900 . ?
C15 H15 1.0000 . ?
C19 H19A 0.9900 . ?
C19 H19B 0.9900 . ?
C17 H17A 0.9900 . ?
C17 H17B 0.9900 . ?
C10 C11 1.528(7) . ?
C10 C9 1.533(6) . ?
C10 H10A 0.9900 . ?
C10 H10B 0.9900 . ?
C11 C12 1.503(10) . ?
C11 H11A 0.9900 . ?
C11 H11B 0.9900 . ?
C1 F1 1.321(7) . ?
C1 F2 1.327(6) . ?
C1 F3 1.328(6) . ?
C2 F4 1.325(6) . ?
C2 F6 1.326(6) . ?
C2 F5 1.330(6) . ?
C33 C38 1.533(6) . ?
C33 H33 1.0000 . ?
C38 C37 1.536(6) . ?
C38 H38A 0.9900 . ?
C38 H38B 0.9900 . ?
C36 C37 1.524(7) . ?
C36 H36A 0.9900 . ?
C36 H36B 0.9900 . ?
C37 H37A 0.9900 . ?
C37 H37B 0.9900 . ?
C9 C14 1.528(6) . ?
C9 H9 1.0000 . ?
C28 H28A 0.9900 . ?
C28 H28B 0.9900 . ?
C14 C13 1.517(7) . ?
C14 H14A 0.9900 . ?
C14 H14B 0.9900 . ?
C13 C12 1.524(9) . ?
C13 H13A 0.9900 . ?
C13 H13B 0.9900 . ?
C12 H12A 0.9900 . ?
C12 H12B 0.9900 . ?
